data_2239793
loop_
_publ_author_name
'Kautny, Paul'
'Fr\"ohlich, Johannes'
'St\"oger, Berthold'
'Weil, Matthias'

_publ_section_title
;
 Isotypic crystal structures of
 2,6-dibromo-<i>N</i>,<i>N</i>-bis(4-nitrophenyl)aniline and
 2,6-dichloro-<i>N</i>,<i>N</i>-bis(4-nitrophenyl)aniline
;
_journal_issue 8
_journal_name_full 'Acta Crystallographica Section E'
_journal_page_first 65
_journal_page_last 67
_journal_paper_doi 10.1107/S1600536814010964
_journal_volume 70
_journal_year 2014
_chemical_formula_iupac 'C18 H11 Br2 N3 O4'
_chemical_formula_moiety 'C18 H11 Br2 N3 O4'
_chemical_formula_sum 'C18 H11 Br2 N3 O4'
_chemical_formula_weight 493.1
_chemical_name_systematic
;
2,6-Dibromo-<i>N</i>,<i>N</i>-bis(4-nitrophenyl)aniline
;
_space_group_IT_number 14
_symmetry_cell_setting monoclinic
_symmetry_space_group_name_Hall '-P 2ybc'
_symmetry_space_group_name_H-M 'P 1 21/c 1'
_atom_sites_solution_hydrogens geom
_atom_sites_solution_primary iterative
_cell_angle_alpha 90
_cell_angle_beta 107.576(2)
_cell_angle_gamma 90
_cell_formula_units_Z 4
_cell_length_a 13.4705(7)
_cell_length_b 11.6686(6)
_cell_length_c 11.7081(7)
_cell_measurement_reflns_used 9998
_cell_measurement_temperature 100
_cell_measurement_theta_max 34.9
_cell_measurement_theta_min 2.9
_cell_volume 1754.39(17)
_computing_cell_refinement 'SAINT-Plus (Bruker, 2013)'
_computing_data_collection 'APEX2 (Bruker, 2013)'
_computing_data_reduction 'SAINT-Plus (Bruker, 2013)'
_computing_molecular_graphics 'Mercury (Macrae <i>et al.</i>, 2008)'
_computing_publication_material 'publCIF (Westrip, 2010)'
_computing_structure_refinement 'JANA2006 (Pet\<r\'i\<cek, <i>et al.</i>, 2006)'
_computing_structure_solution 'SUPERFLIP (Palatinus & Chapuis, 2007)'
_diffrn_ambient_temperature 100
_diffrn_measured_fraction_theta_full 1
_diffrn_measured_fraction_theta_max 1
_diffrn_measurement_device 'four-cycle diffractometer'
_diffrn_measurement_device_type 'Bruker Kappa APEXII CCD'
_diffrn_measurement_method '\w and \f scans'
_diffrn_radiation_monochromator graphite
_diffrn_radiation_source 'X-ray tube'
_diffrn_radiation_type 'Mo K\a'
_diffrn_radiation_wavelength 0.71073
_diffrn_reflns_av_R_equivalents 0.0452
_diffrn_reflns_limit_h_max 21
_diffrn_reflns_limit_h_min -21
_diffrn_reflns_limit_k_max 18
_diffrn_reflns_limit_k_min -18
_diffrn_reflns_limit_l_max 18
_diffrn_reflns_limit_l_min -18
_diffrn_reflns_number 52187
_diffrn_reflns_theta_full 35.06
_diffrn_reflns_theta_max 35.06
_diffrn_reflns_theta_min 1.59
_exptl_absorpt_coefficient_mu 4.652
_exptl_absorpt_correction_T_max 0.390
_exptl_absorpt_correction_T_min 0.055
_exptl_absorpt_correction_type multi-scan
_exptl_absorpt_process_details
;
(<i>SADABS</i>; Bruker, 2013)
;
_exptl_crystal_colour 'translucent yellow'
_exptl_crystal_density_diffrn 1.8663
_exptl_crystal_description 'triangular prism'
_exptl_crystal_F_000 968
_exptl_crystal_size_max 0.80
_exptl_crystal_size_mid 0.56
_exptl_crystal_size_min 0.20
_refine_diff_density_max 1.00
_refine_diff_density_min -0.91
_refine_ls_extinction_method none
_refine_ls_goodness_of_fit_ref 1.36
_refine_ls_hydrogen_treatment constr
_refine_ls_number_constraints 44
_refine_ls_number_parameters 244
_refine_ls_number_reflns 7731
_refine_ls_number_restraints 0
_refine_ls_R_factor_all 0.0592
_refine_ls_R_factor_gt 0.0335
_refine_ls_shift/su_max 0.0072
_refine_ls_shift/su_mean 0.0010
_refine_ls_structure_factor_coef Fsqd
_refine_ls_weighting_details w=1/(\s^2^(I)+0.0009I^2^)
_refine_ls_weighting_scheme sigma
_refine_ls_wR_factor_gt 0.0725
_refine_ls_wR_factor_ref 0.0790
_reflns_number_gt 5557
_reflns_number_total 7731
_reflns_threshold_expression I>3\s(I)
_cod_data_source_file su0003sup1.cif
_cod_data_source_block I
_cod_original_sg_symbol_Hall '-P 2ycb'
_cod_original_sg_symbol_H-M 'P 21/c'
_cod_database_code 2239793
_cod_database_fobs_code 2239793

loop_
_symmetry_equiv_pos_site_id
_symmetry_equiv_pos_as_xyz
1 x,y,z
2 -x,y+1/2,-z+1/2
3 -x,-y,-z
4 x,-y+1/2,z+1/2

loop_
_atom_site_type_symbol
_atom_site_label
_atom_site_fract_x
_atom_site_fract_y
_atom_site_fract_z
_atom_site_U_iso_or_equiv
_atom_site_adp_type
_atom_site_calc_flag
_atom_site_occupancy
Br Br1 0.573900(13) 0.859367(14) 0.064003(15) 0.01908(5) Uani d 1
Br Br2 0.901801(14) 1.107097(16) 0.387459(16) 0.02362(6) Uani d 1
O O1 0.60098(10) 1.55865(11) 0.07605(12) 0.0242(4) Uani d 1
O O2 0.52588(11) 1.50312(11) 0.20583(12) 0.0258(4) Uani d 1
O O3 0.89116(11) 0.84226(12) -0.27898(11) 0.0275(5) Uani d 1
O O4 1.01356(11) 0.77627(12) -0.12917(12) 0.0279(5) Uani d 1
N N1 0.74647(10) 1.04271(11) 0.14278(11) 0.0116(4) Uani d 1
N N2 0.57864(11) 1.48465(12) 0.13859(12) 0.0169(4) Uani d 1
N N3 0.93586(11) 0.83519(12) -0.17142(12) 0.0166(4) Uani d 1
C C1 0.74189(12) 0.96819(13) 0.23780(13) 0.0119(4) Uani d 1
C C2 0.67254(13) 0.87583(13) 0.21625(15) 0.0146(5) Uani d 1
C C3 0.67200(13) 0.79887(15) 0.30661(16) 0.0199(5) Uani d 1
C C4 0.73845(14) 0.81727(16) 0.42090(16) 0.0225(6) Uani d 1
C C5 0.80581(14) 0.90916(15) 0.44579(15) 0.0191(5) Uani d 1
C C6 0.80787(13) 0.98333(13) 0.35429(14) 0.0150(5) Uani d 1
C C7 0.70196(12) 1.15186(12) 0.13580(13) 0.0108(4) Uani d 1
C C8 0.72745(13) 1.24028(13) 0.06810(14) 0.0143(5) Uani d 1
C C9 0.68543(13) 1.34821(13) 0.06712(14) 0.0150(5) Uani d 1
C C10 0.61940(12) 1.36934(13) 0.13585(14) 0.0132(4) Uani d 1
C C11 0.59367(12) 1.28422(13) 0.20434(14) 0.0132(4) Uani d 1
C C12 0.63388(12) 1.17542(13) 0.20293(13) 0.0128(4) Uani d 1
C C13 0.79772(12) 0.99930(12) 0.06341(13) 0.0114(4) Uani d 1
C C14 0.75857(13) 1.01765(14) -0.06029(13) 0.0153(5) Uani d 1
C C15 0.80630(13) 0.96656(14) -0.13642(14) 0.0158(5) Uani d 1
C C16 0.89197(12) 0.89691(13) -0.08923(13) 0.0126(4) Uani d 1
C C17 0.93330(12) 0.87926(13) 0.03259(14) 0.0138(4) Uani d 1
C C18 0.88567(12) 0.93065(13) 0.10882(13) 0.0129(4) Uani d 1
H H1c3 0.62618 0.733863 0.289983 0.0239 Uiso d 1
H H1c4 0.737607 0.765079 0.483986 0.027 Uiso d 1
H H1c5 0.850818 0.921597 0.525706 0.023 Uiso d 1
H H1c8 0.774364 1.225481 0.02228 0.0171 Uiso d 1
H H1c9 0.701637 1.408126 0.019449 0.018 Uiso d 1
H H1c11 0.548604 1.300523 0.252057 0.0158 Uiso d 1
H H1c12 0.615028 1.115297 0.248386 0.0154 Uiso d 1
H H1c14 0.698685 1.065633 -0.092153 0.0183 Uiso d 1
H H1c15 0.780239 0.979303 -0.221267 0.0189 Uiso d 1
H H1c17 0.993928 0.83222 0.063785 0.0165 Uiso d 1
H H1c18 0.913367 0.918984 0.19371 0.0154 Uiso d 1

loop_
_atom_site_aniso_label
_atom_site_aniso_U_11
_atom_site_aniso_U_22
_atom_site_aniso_U_33
_atom_site_aniso_U_12
_atom_site_aniso_U_13
_atom_site_aniso_U_23
_atom_site_aniso_type_symbol
Br1 0.01575(8) 0.01677(8) 0.02273(9) -0.00120(6) 0.00282(6) -0.00462(6) Br
Br2 0.02243(9) 0.02083(9) 0.02160(9) -0.00396(7) -0.00238(7) -0.00316(7) Br
O1 0.0279(7) 0.0125(6) 0.0333(7) 0.0028(5) 0.0109(6) 0.0051(5) O
O2 0.0296(7) 0.0224(6) 0.0294(7) 0.0104(5) 0.0153(6) -0.0009(5) O
O3 0.0331(8) 0.0390(8) 0.0116(6) 0.0113(6) 0.0086(5) 0.0004(5) O
O4 0.0290(7) 0.0353(8) 0.0214(6) 0.0179(6) 0.0106(6) 0.0037(5) O
N1 0.0163(6) 0.0096(5) 0.0106(6) 0.0021(4) 0.0063(5) 0.0016(4) N
N2 0.0158(6) 0.0131(6) 0.0193(7) 0.0025(5) 0.0016(5) -0.0010(5) N
N3 0.0186(7) 0.0181(7) 0.0150(6) 0.0022(5) 0.0081(5) 0.0015(5) N
C1 0.0141(7) 0.0111(6) 0.0125(7) 0.0027(5) 0.0069(5) 0.0024(5) C
C2 0.0125(7) 0.0127(7) 0.0194(8) 0.0026(5) 0.0060(6) 0.0010(5) C
C3 0.0153(8) 0.0157(7) 0.0320(9) 0.0045(6) 0.0120(7) 0.0099(7) C
C4 0.0206(8) 0.0251(9) 0.0264(9) 0.0105(7) 0.0140(7) 0.0151(7) C
C5 0.0201(8) 0.0260(9) 0.0132(7) 0.0088(6) 0.0077(6) 0.0065(6) C
C6 0.0162(7) 0.0154(7) 0.0144(7) 0.0017(6) 0.0063(6) 0.0004(6) C
C7 0.0121(6) 0.0105(6) 0.0099(6) 0.0004(5) 0.0034(5) 0.0009(5) C
C8 0.0163(7) 0.0132(7) 0.0155(7) 0.0010(5) 0.0082(6) 0.0020(5) C
C9 0.0167(7) 0.0131(7) 0.0165(7) 0.0005(5) 0.0068(6) 0.0026(5) C
C10 0.0118(7) 0.0112(6) 0.0155(7) 0.0017(5) 0.0025(5) -0.0026(5) C
C11 0.0113(7) 0.0146(7) 0.0137(7) 0.0003(5) 0.0038(5) -0.0013(5) C
C12 0.0130(7) 0.0127(6) 0.0136(7) -0.0005(5) 0.0054(5) 0.0007(5) C
C13 0.0135(7) 0.0101(6) 0.0109(6) 0.0003(5) 0.0043(5) 0.0002(5) C
C14 0.0162(7) 0.0167(7) 0.0124(7) 0.0050(6) 0.0036(6) 0.0025(5) C
C15 0.0196(8) 0.0180(7) 0.0099(6) 0.0037(6) 0.0047(6) 0.0030(5) C
C16 0.0141(7) 0.0133(7) 0.0123(7) 0.0005(5) 0.0067(5) -0.0007(5) C
C17 0.0140(7) 0.0133(7) 0.0135(7) 0.0022(5) 0.0033(5) 0.0014(5) C
C18 0.0147(7) 0.0138(7) 0.0096(6) 0.0010(5) 0.0029(5) 0.0010(5) C

loop_
_atom_type_symbol
_atom_type_scat_dispersion_real
_atom_type_scat_dispersion_imag
_atom_type_scat_source
C 0.0033 0.0016 'International Tables Vol C tables 4.2.6.8 and 6.1.1.1'
H 0.0000 0.0000 'International Tables Vol C tables 4.2.6.8 and 6.1.1.1'
Br -0.2901 2.4595 'International Tables Vol C tables 4.2.6.8 and 6.1.1.1'
N 0.0061 0.0033 'International Tables Vol C tables 4.2.6.8 and 6.1.1.1'
O 0.0106 0.0060 'International Tables Vol C tables 4.2.6.8 and 6.1.1.1'

loop_
_geom_angle_atom_site_label_1
_geom_angle_atom_site_label_2
_geom_angle_atom_site_label_3
_geom_angle
N1 Br1 C2 52.74(6)
N1 Br2 C6 52.88(5)
Br1 N1 Br2 133.15(5)
Br1 N1 C1 66.74(7)
Br1 N1 C7 110.03(9)
Br1 N1 C13 91.63(8)
Br2 N1 C1 66.54(7)
Br2 N1 C7 89.49(8)
Br2 N1 C13 111.71(8)
C1 N1 C7 118.76(14)
C1 N1 C13 116.10(12)
C7 N1 C13 125.13(13)
O1 N2 O2 123.55(15)
O1 N2 C10 118.34(16)
O2 N2 C10 118.09(14)
O3 N3 O4 123.27(16)
O3 N3 C16 118.22(14)
O4 N3 C16 118.47(13)
N1 C1 C2 120.82(12)
N1 C1 C6 121.30(13)
C2 C1 C6 117.86(15)
Br1 C2 C1 119.42(12)
Br1 C2 C3 119.35(12)
C1 C2 C3 121.17(14)
C2 C3 C4 119.04(16)
C2 C3 H1c3 120.48
C4 C3 H1c3 120.48
C3 C4 C5 121.18(17)
C3 C4 H1c4 119.41
C5 C4 H1c4 119.41
C4 C5 C6 119.27(14)
C4 C5 H1c5 120.37
C6 C5 H1c5 120.37
Br2 C6 C1 119.26(12)
Br2 C6 C5 119.31(11)
C1 C6 C5 121.42(15)
N1 C7 C8 121.85(16)
N1 C7 C12 119.11(14)
C8 C7 C12 118.97(14)
C7 C8 C9 120.36(17)
C7 C8 H1c8 119.82
C9 C8 H1c8 119.82
C8 C9 C10 119.34(16)
C8 C9 H1c9 120.33
C10 C9 H1c9 120.33
N2 C10 C9 119.20(15)
N2 C10 C11 119.18(16)
C9 C10 C11 121.60(15)
C10 C11 C12 118.96(16)
C10 C11 H1c11 120.52
C12 C11 H1c11 120.52
C7 C12 C11 120.75(15)
C7 C12 H1c12 119.63
C11 C12 H1c12 119.62
N1 C13 C14 121.39(13)
N1 C13 C18 118.94(13)
C14 C13 C18 119.55(16)
C13 C14 C15 119.86(14)
C13 C14 H1c14 120.07
C15 C14 H1c14 120.07
C14 C15 C16 119.38(14)
C14 C15 H1c15 120.31
C16 C15 H1c15 120.31
N3 C16 C15 118.75(13)
N3 C16 C17 119.29(14)
C15 C16 C17 121.85(16)
C16 C17 C18 118.74(14)
C16 C17 H1c17 120.63
C18 C17 H1c17 120.63
C13 C18 C17 120.58(14)
C13 C18 H1c18 119.71
C17 C18 H1c18 119.71

loop_
_geom_bond_atom_site_label_1
_geom_bond_atom_site_label_2
_geom_bond_distance
Br1 N1 3.0882(13)
Br1 C2 1.8840(15)
Br2 N1 3.0869(12)
Br2 C6 1.8817(16)
O1 N2 1.227(2)
O2 N2 1.228(2)
O3 N3 1.2237(17)
O4 N3 1.2247(19)
N1 C1 1.428(2)
N1 C7 1.3995(19)
N1 C13 1.409(2)
N2 C10 1.457(2)
N3 C16 1.462(2)
C1 C2 1.398(2)
C1 C6 1.396(2)
C2 C3 1.389(3)
C3 C4 1.384(2)
C3 H1c3 0.96
C4 C5 1.378(3)
C4 H1c4 0.96
C5 C6 1.384(2)
C5 H1c5 0.96
C7 C8 1.405(2)
C7 C12 1.403(3)
C8 C9 1.379(2)
C8 H1c8 0.96
C9 C10 1.390(3)
C9 H1c9 0.96
C10 C11 1.385(2)
C11 C12 1.382(2)
C11 H1c11 0.96
C12 H1c12 0.96
C13 C14 1.400(2)
C13 C18 1.396(2)
C14 C15 1.382(3)
C14 H1c14 0.96
C15 C16 1.383(2)
C15 H1c15 0.96
C16 C17 1.381(2)
C17 C18 1.383(3)
C17 H1c17 0.96
C18 H1c18 0.96

loop_
_geom_hbond_atom_site_label_D
_geom_hbond_atom_site_label_H
_geom_hbond_atom_site_label_A
_geom_hbond_site_symmetry_A
_geom_hbond_distance_DH
_geom_hbond_distance_HA
_geom_hbond_distance_DA
_geom_hbond_angle_DHA
C5 H1C5 O3 1_556 0.96 2.37 3.175(2) 141
C12 H1C12 O2 2_645 0.96 2.49 3.347(2) 148
